data_2101388
loop_
_publ_author_name
'Nagata, H.'
'In, Y.'
'Doi, M.'
'Ishida, T.'
'Wakahara, A.'

_publ_section_title
;
 Structural features of four tryptophan metabolite--picric acid
 molecular complexes
;
_journal_issue 6
_journal_name_full 'Acta Crystallographica Section B'
_journal_page_first 1051
_journal_page_last 1058
_journal_paper_doi 10.1107/S0108768195005349
_journal_volume 51
_journal_year 1995
_chemical_formula_sum 'C16 H13 N5 O8'
_chemical_formula_weight 403.315
_space_group_IT_number 2
_space_group_name_Hall '-P 1'
_space_group_name_H-M_alt 'P -1'
_symmetry_cell_setting triclinic
_symmetry_space_group_name_Hall '-P 1'
_symmetry_space_group_name_H-M 'P -1'
_cell_angle_alpha 91.10(3)
_cell_angle_beta 106.76(3)
_cell_angle_gamma 77.24(4)
_cell_formula_units_Z 2
_cell_length_a 8.027(3)
_cell_length_b 15.900(8)
_cell_length_c 7.176(2)
_cell_volume 854.3(6)
_diffrn_radiation_type Cu
_diffrn_radiation_wavelength 1.54184
_exptl_absorpt_coefficient_mu 0.997
_exptl_crystal_density_diffrn 1.567
_exptl_crystal_density_meas 1.547(3)
_exptl_crystal_F_000 416
_cod_data_source_file as0686.cif
_cod_data_source_block as0686a
_cod_original_cell_volume 854.4(6)
_cod_database_code 2101388

loop_
_space_group_symop_id
_space_group_symop_operation_xyz
1 x,y,z
2 -x,-y,-z

loop_
_atom_site_label
_atom_site_fract_x
_atom_site_fract_y
_atom_site_fract_z
_atom_site_U_iso_or_equiv
C(1) .3238(4) .2201(2) .3542(4) .046(2)
O(1) .3289(3) .1439(2) .2796(4) .0630(10)
C(2) .1742(4) .2887(2) .3317(4) .048(2)
N(2) -.0042(4) .2788(2) .2261(4) .057(2)
O(2) -.0259(4) .2060(2) .1933(5) .089(2)
O(2') -.1232(4) .3426(2) .1740(6) .087(2)
C(3) .1869(4) .3680(2) .4098(4) .047(2)
C(4) .3509(4) .3799(2) .5146(4) .050(2)
N(4) .3649(4) .4637(2) .5965(4) .064(2)
O(4) .2328(5) .5219(2) .5546(5) .088(2)
O(4') .5104(4) .4708(2) .7024(4) .083(2)
C(5) .5036(4) .3154(2) .5434(4) .050(2)
C(6) .4868(4) .2376(2) .4643(4) .046(2)
N(6) .6522(4) .1713(2) .4934(5) .065(2)
O(6) .7870(4) .1945(3) .4925(7) .113(3)
O(6') .6513(5) .0963(2) .5118(6) .099(3)
N(1A) .5714(4) .2096(2) .9849(5) .064(2)
C(2A) .5236(5) .1368(2) .9039(5) .059(2)
C(3A) .3432(4) .1520(2) .8257(4) .047(2)
C(4A) .1035(4) .2936(2) .8087(5) .054(2)
C(5A) .0865(6) .3789(3) .8598(6) .072(2)
C(6A) .2366(7) .4102(2) .9614(6) .082(3)
C(7A) .4041(6) .3596(3) 1.0117(5) .073(2)
C(8A) .4214(4) .2743(3) .9574(4) .054(2)
C(9A) .2747(4) .2397(2) .8576(4) .044(2)
C(10A) .2409(6) .0883(2) .7217(5) .068(2)
C(11A) .1431(4) .0505(2) .8383(4) .050(2)
N(12A) .0797(4) -.0168(2) .7641(4) .060(2)
O(12A) .1219(4) .0791(2) .9908(4) .092(2)
H(1) .226(5) .137(2) .168(5) .112(9)
H(3) .088(5) .410(2) .393(5) .060(9)
H(5) .628(5) .315(2) .623(5) .002(9)
H(1A) .689(5) .214(2) 1.048(5) .090(9)
H(2A) .600(5) .083(2) .894(5) .070(9)
H(4A) .002(5) .272(2) .732(5) .059(9)
H(5A) -.021(5) .417(2) .828(5) .091(9)
H(6A) .214(5) .469(2) .994(5) .083(9)
H(7A) .506(5) .389(2) 1.081(5) .061(9)
H(10a) .306(5) .043(3) .688(5) .076(9)
H(10b) .160(5) .116(2) .589(6) .082(9)
H(12a) .058(5) -.023(2) .617(6) .120(9)
H(12b) .003(5) -.038(2) .831(5) .082(9)

loop_
_geom_angle_atom_site_label_1
_geom_angle_atom_site_label_2
_geom_angle_atom_site_label_3
_geom_angle
O(1) C(1) C(2) 127.7(2)
O(1) C(1) C(6) 117.2(2)
C(2) C(1) C(6) 115.1(2)
C(1) C(2) N(2) 121.0(2)
C(1) C(2) C(3) 122.5(2)
N(2) C(2) C(3) 116.5(2)
C(2) N(2) O(2) 117.9(2)
C(2) N(2) O(2') 119.0(2)
O(2) N(2) O(2') 123.1(2)
C(2) C(3) C(4) 118.8(2)
C(3) C(4) N(4) 119.0(2)
C(3) C(4) C(5) 121.9(2)
N(4) C(4) C(5) 119.1(2)
C(4) N(4) O(4) 118.2(2)
C(4) N(4) O(4') 117.8(2)
O(4) N(4) O(4') 124.0(2)
C(4) C(5) C(6) 117.9(2)
C(1) C(6) C(5) 123.8(2)
C(1) C(6) N(6) 119.7(2)
C(5) C(6) N(6) 116.4(2)
C(6) N(6) O(6) 118.1(2)
C(6) N(6) O(6') 120.0(2)
O(6) N(6) O(6') 121.9(3)
C(2A) N(1A) C(8A) 109.1(2)
N(1A) C(2A) C(3A) 110.1(2)
C(2A) C(3A) C(10A) 125.8(2)
C(2A) C(3A) C(9A) 106.5(2)
C(10A) C(3A) C(9A) 127.7(2)
C(3A) C(10A) C(11A) 114.8(2)
C(10A) C(11A) O(12A) 123.3(2)
C(10A) C(11A) N(12A) 115.6(2)
O(12A) C(11A) N(12A) 121.0(2)
C(5A) C(4A) C(9A) 118.2(2)
C(4A) C(5A) C(6A) 121.0(3)
C(5A) C(6A) C(7A) 122.2(3)
C(6A) C(7A) C(8A) 116.8(3)
N(1A) C(8A) C(7A) 129.8(2)
N(1A) C(8A) C(9A) 107.1(2)
C(7A) C(8A) C(9A) 123.1(2)
C(3A) C(9A) C(4A) 134.0(2)
C(3A) C(9A) C(8A) 107.3(2)
C(4A) C(9A) C(8A) 118.7(2)

loop_
_geom_bond_atom_site_label_1
_geom_bond_atom_site_label_2
_geom_bond_distance
C(1) O(1) 1.312(4)
C(1) C(2) 1.405(4)
C(1) C(6) 1.403(4)
C(2) N(2) 1.456(4)
C(2) C(3) 1.383(4)
N(2) O(2) 1.216(4)
N(2) O(2') 1.209(5)
C(3) C(4) 1.367(4)
C(4) N(4) 1.459(4)
C(4) C(5) 1.381(4)
N(4) O(4) 1.211(5)
N(4) O(4') 1.223(4)
C(5) C(6) 1.368(4)
C(6) N(6) 1.465(5)
N(6) O(6) 1.218(6)
N(6) O(6') 1.205(5)
N(1A) C(2A) 1.366(5)
N(1A) C(8A) 1.368(5)
C(2A) C(3A) 1.361(5)
C(3A) C(10A) 1.496(5)
C(3A) C(9A) 1.422(4)
C(4A) C(5A) 1.387(6)
C(4A) C(9A) 1.400(5)
C(5A) C(6A) 1.405(6)
C(6A) C(7A) 1.356(6)
C(7A) C(8A) 1.392(5)
C(8A) C(9A) 1.410(4)
C(10A) C(11A) 1.511(5)
C(11A) O(12A) 1.220(4)
C(11A) N(12A) 1.322(4)

loop_
_geom_torsion_atom_site_label_1
_geom_torsion_atom_site_label_2
_geom_torsion_atom_site_label_3
_geom_torsion_atom_site_label_4
_geom_torsion
O(1) C(1) C(2) N(2) 4.4(3)
O(1) C(1) C(2) C(3) -176.6(4)
C(6) C(1) C(2) N(2) -178.1(3)
C(6) C(1) C(2) C(3) 0.9(3)
O(1) C(1) C(6) C(5) 176.9(4)
O(1) C(1) C(6) N(6) -0.8(3)
C(2) C(1) C(6) C(5) -0.9(3)
C(2) C(1) C(6) N(6) -178.6(3)
C(1) C(2) N(2) O(2) 15.0(3)
C(1) C(2) N(2) O(2') -164.6(4)
C(3) C(2) N(2) O(2) -164.1(4)
C(3) C(2) N(2) O(2') 16.4(3)
C(1) C(2) C(3) C(4) -0.7(3)
N(2) C(2) C(3) C(4) 178.3(3)
C(2) C(3) C(4) N(4) 179.7(3)
C(2) C(3) C(4) C(5) 0.4(3)
C(3) C(4) N(4) O(4) -6.1(3)
C(3) C(4) N(4) O(4') 174.4(4)
C(5) C(4) N(4) O(4) 173.2(4)
C(5) C(4) N(4) O(4') -6.3(3)
C(3) C(4) C(5) C(6) -0.4(3)
N(4) C(4) C(5) C(6) -179.7(4)
C(4) C(5) C(6) C(1) 0.7(3)
C(4) C(5) C(6) N(6) 178.4(3)
C(1) C(6) N(6) O(6) 142.3(4)
C(1) C(6) N(6) O(6') -35.7(4)
C(5) C(6) N(6) O(6) -35.5(4)
C(5) C(6) N(6) O(6') 146.5(4)
C(8A) N(1A) C(2A) C(3A) -1.0(3)
C(2A) N(1A) C(8A) C(7A) -179.0(4)
C(2A) N(1A) C(8A) C(9A) 0.8(3)
N(1A) C(2A) C(3A) C(10A) 179.1(4)
N(1A) C(2A) C(3A) C(9A) 0.8(3)
C(2A) C(3A) C(10A) C(11A) 104.5(4)
C(9A) C(3A) C(10A) C(11A) -77.6(3)
C(2A) C(3A) C(9A) C(4A) 178.3(4)
C(2A) C(3A) C(9A) C(8A) -0.3(3)
C(10A) C(3A) C(9A) C(4A) 0.1(4)
C(10A) C(3A) C(9A) C(8A) -178.5(3)
C(3A) C(10A) C(11A) O(12A) 12.2(4)
C(3A) C(10A) C(11A) N(12A) -168.1(3)
C(9A) C(4A) C(5A) C(6A) -1.2(4)
C(5A) C(4A) C(9A) C(3A) -178.0(4)
C(5A) C(4A) C(9A) C(8A) 0.4(3)
C(4A) C(5A) C(6A) C(7A) 1.0(4)
C(5A) C(6A) C(7A) C(8A) 0.1(4)
C(6A) C(7A) C(8A) N(1A) 178.8(4)
C(6A) C(7A) C(8A) C(9A) -0.9(4)
N(1A) C(8A) C(9A) C(3A) -0.3(3)
N(1A) C(8A) C(9A) C(4A) -179.1(3)
C(7A) C(8A) C(9A) C(3A) 179.5(3)
C(7A) C(8A) C(9A) C(4A) 0.7(3)
